data_4025238
loop_
_publ_author_name
'Francis N. Murigi'
'Gary S. Nichol'
'Eugene A. Mash'

_publ_contact_author 'Professor Gene Mash'
_publ_contact_author_email emash@email.arizona.edi
_publ_section_title
;
 Synthesis of the Conformationally Constrained Tyrosine Analogues, (R)-
 and (S)-5-Hydroxy-2-aminoindan-2-carboxylic Acids
;
_journal_name_full 'Journal of Organic Chemistry'
_journal_page_first 1293
_journal_page_last 1296
_journal_paper_doi 10.1021/jo902438s
_journal_volume 75
_journal_year 2010
_chemical_absolute_configuration ad
_chemical_formula_moiety 'C10 H11 N O3, H2 O'
_chemical_formula_sum 'C10 H13 N O4'
_chemical_formula_weight 211.21
_chemical_name_systematic
;
 ?
;
_space_group_IT_number 4
_symmetry_cell_setting monoclinic
_symmetry_space_group_name_Hall 'P 2yb'
_symmetry_space_group_name_H-M 'P 1 21 1'
_atom_sites_solution_hydrogens difmap
_atom_sites_solution_primary direct
_atom_sites_solution_secondary difmap
_audit_creation_method SHELXL-97
_cell_angle_alpha 90.00
_cell_angle_beta 106.2810(10)
_cell_angle_gamma 90.00
_cell_formula_units_Z 2
_cell_length_a 7.1895(2)
_cell_length_b 6.1491(2)
_cell_length_c 11.6112(4)
_cell_measurement_reflns_used 8956
_cell_measurement_temperature 120(2)
_cell_measurement_theta_max 69.76
_cell_measurement_theta_min 6.41
_cell_volume 492.73(3)
_computing_cell_refinement 'SAINT (Bruker, 2007)'
_computing_data_collection 'APEX2 (Bruker, 2007)'
_computing_data_reduction SAINT
_computing_molecular_graphics 'ORTEP3 for Windows (Farrugia, 1997)'
_computing_publication_material 'SHELXTL and local programs'
_computing_structure_refinement SHELXTL
_computing_structure_solution 'SHELXTL (Sheldrick, 2008)'
_diffrn_ambient_temperature 120(2)
_diffrn_measured_fraction_theta_full 0.956
_diffrn_measured_fraction_theta_max 0.956
_diffrn_measurement_device_type 'Bruker Kappa APEXII DUO CCD diffractometer'
_diffrn_measurement_method '\f and \w scans'
_diffrn_radiation_monochromator 'silicon 111'
_diffrn_radiation_source microsource
_diffrn_radiation_type CuK\a
_diffrn_radiation_wavelength 1.54178
_diffrn_reflns_av_R_equivalents 0.0323
_diffrn_reflns_av_sigmaI/netI 0.0157
_diffrn_reflns_limit_h_max 8
_diffrn_reflns_limit_h_min -8
_diffrn_reflns_limit_k_max 6
_diffrn_reflns_limit_k_min -7
_diffrn_reflns_limit_l_max 14
_diffrn_reflns_limit_l_min -13
_diffrn_reflns_number 20019
_diffrn_reflns_theta_full 70.54
_diffrn_reflns_theta_max 70.54
_diffrn_reflns_theta_min 6.41
_exptl_absorpt_coefficient_mu 0.932
_exptl_absorpt_correction_T_max 0.9601
_exptl_absorpt_correction_T_min 0.6727
_exptl_absorpt_correction_type numerical
_exptl_absorpt_process_details 'SADABS 2008/1; Sheldrick, 1996'
_exptl_crystal_colour colourless
_exptl_crystal_density_diffrn 1.424
_exptl_crystal_density_meas 0
_exptl_crystal_density_method 'not measured'
_exptl_crystal_description plate
_exptl_crystal_F_000 224
_exptl_crystal_size_max 0.46
_exptl_crystal_size_mid 0.17
_exptl_crystal_size_min 0.04
_refine_diff_density_max 0.137
_refine_diff_density_min -0.216
_refine_diff_density_rms 0.043
_refine_ls_abs_structure_details 'Flack H D (1983), Acta Cryst. A39, 876-881'
_refine_ls_abs_structure_Flack -0.1(2)
_refine_ls_extinction_method none
_refine_ls_goodness_of_fit_ref 1.080
_refine_ls_hydrogen_treatment mixed
_refine_ls_matrix_type full
_refine_ls_number_parameters 161
_refine_ls_number_reflns 1687
_refine_ls_number_restraints 1
_refine_ls_restrained_S_all 1.080
_refine_ls_R_factor_all 0.0300
_refine_ls_R_factor_gt 0.0288
_refine_ls_shift/su_max 0.000
_refine_ls_shift/su_mean 0.000
_refine_ls_structure_factor_coef Fsqd
_refine_ls_weighting_details 'calc w=1/[\s^2^(Fo^2^)+(0.0377P)^2^+0.1296P] where P=(Fo^2^+2Fc^2^)/3'
_refine_ls_weighting_scheme calc
_refine_ls_wR_factor_gt 0.0697
_refine_ls_wR_factor_ref 0.0705
_reflns_number_gt 1637
_reflns_number_total 1687
_reflns_threshold_expression I>2\s(I)
_cod_data_source_file jo902438s_si_004_2.cif
_cod_data_source_block (S)-1
_cod_original_sg_symbol_H-M 'P 21'
_cod_database_code 4025238

loop_
_symmetry_equiv_pos_as_xyz
'x, y, z'
'-x, y+1/2, -z'

loop_
_atom_site_label
_atom_site_type_symbol
_atom_site_fract_x
_atom_site_fract_y
_atom_site_fract_z
_atom_site_U_iso_or_equiv
_atom_site_adp_type
_atom_site_occupancy
_atom_site_symmetry_multiplicity
_atom_site_calc_flag
_atom_site_refinement_flags
_atom_site_disorder_assembly
_atom_site_disorder_group
O1 O 0.52070(16) 0.7166(2) 0.27066(10) 0.0229(3) Uani 1 1 d . . .
H1O H 0.516(3) 0.615(4) 0.218(2) 0.036(6) Uiso 1 1 d . . .
O2 O 1.03160(17) 0.7737(2) 0.99196(10) 0.0284(3) Uani 1 1 d . . .
O3 O 1.25079(15) 0.6854(2) 0.89654(10) 0.0238(3) Uani 1 1 d . . .
N N 0.7534(2) 0.5498(3) 0.84587(13) 0.0182(3) Uani 1 1 d . . .
H1N H 0.704(3) 0.663(4) 0.8795(18) 0.027(5) Uiso 1 1 d . . .
H2N H 0.655(3) 0.478(4) 0.7918(19) 0.029(5) Uiso 1 1 d . . .
H3N H 0.811(3) 0.433(5) 0.912(2) 0.054(7) Uiso 1 1 d . . .
C1 C 0.9714(2) 0.4307(3) 0.72570(14) 0.0181(4) Uani 1 1 d . . .
H1A H 1.1116 0.4322 0.7319 0.022 Uiso 1 1 calc R . .
H1B H 0.9373 0.2884 0.7542 0.022 Uiso 1 1 calc R . .
C2 C 0.9173(2) 0.6192(3) 0.79760(14) 0.0167(4) Uani 1 1 d . . .
C3 C 0.8452(2) 0.8046(3) 0.70543(13) 0.0170(4) Uani 1 1 d . . .
H3A H 0.7381 0.8867 0.7232 0.020 Uiso 1 1 calc R . .
H3B H 0.9516 0.9063 0.7048 0.020 Uiso 1 1 calc R . .
C4 C 0.6636(2) 0.7652(3) 0.47812(14) 0.0171(3) Uani 1 1 d . . .
H4 H 0.6105 0.9076 0.4722 0.021 Uiso 1 1 calc R . .
C5 C 0.6310(2) 0.6314(3) 0.37771(15) 0.0180(4) Uani 1 1 d . . .
C6 C 0.7081(2) 0.4225(3) 0.38640(14) 0.0185(4) Uani 1 1 d . . .
H6 H 0.6859 0.3340 0.3168 0.022 Uiso 1 1 calc R . .
C7 C 0.8181(2) 0.3426(3) 0.49726(14) 0.0174(3) Uani 1 1 d . . .
H7 H 0.8697 0.1994 0.5037 0.021 Uiso 1 1 calc R . .
C8 C 0.8511(2) 0.4753(3) 0.59814(14) 0.0165(4) Uani 1 1 d . . .
C9 C 0.7758(2) 0.6846(3) 0.58715(13) 0.0159(3) Uani 1 1 d . . .
C10 C 1.0815(2) 0.6990(3) 0.90581(15) 0.0193(4) Uani 1 1 d . . .
O4 O 0.55760(18) 0.9290(2) 0.90969(10) 0.0222(3) Uani 1 1 d . . .
H4A H 0.454(4) 0.858(5) 0.921(2) 0.047(7) Uiso 1 1 d . . .
H4B H 0.617(4) 1.001(6) 0.975(3) 0.067(9) Uiso 1 1 d . . .

loop_
_atom_site_aniso_label
_atom_site_aniso_U_11
_atom_site_aniso_U_22
_atom_site_aniso_U_33
_atom_site_aniso_U_23
_atom_site_aniso_U_13
_atom_site_aniso_U_12
O1 0.0265(6) 0.0235(8) 0.0156(6) -0.0001(5) 0.0006(5) 0.0057(5)
O2 0.0259(6) 0.0342(8) 0.0227(6) -0.0121(6) 0.0030(5) -0.0028(5)
O3 0.0174(5) 0.0275(7) 0.0247(6) 0.0021(5) 0.0027(4) -0.0037(5)
N 0.0174(7) 0.0185(8) 0.0177(7) 0.0000(6) 0.0036(6) -0.0021(6)
C1 0.0203(8) 0.0151(9) 0.0178(7) 0.0003(7) 0.0036(6) 0.0023(7)
C2 0.0164(7) 0.0163(9) 0.0174(8) 0.0001(7) 0.0047(6) -0.0007(6)
C3 0.0195(8) 0.0138(10) 0.0174(8) -0.0004(6) 0.0045(6) 0.0003(6)
C4 0.0176(7) 0.0137(9) 0.0202(8) 0.0008(7) 0.0057(6) 0.0007(6)
C5 0.0159(7) 0.0210(10) 0.0174(8) 0.0024(7) 0.0052(6) -0.0005(6)
C6 0.0181(7) 0.0206(10) 0.0173(7) -0.0026(7) 0.0057(6) -0.0006(7)
C7 0.0171(7) 0.0149(8) 0.0220(8) 0.0000(7) 0.0081(6) 0.0002(6)
C8 0.0139(7) 0.0178(9) 0.0179(8) 0.0015(7) 0.0046(6) 0.0001(7)
C9 0.0144(7) 0.0163(9) 0.0179(8) 0.0000(7) 0.0062(6) -0.0027(7)
C10 0.0190(8) 0.0157(9) 0.0207(8) 0.0026(7) 0.0016(6) 0.0009(7)
O4 0.0199(6) 0.0245(7) 0.0219(6) -0.0018(6) 0.0055(5) -0.0041(5)

loop_
_atom_type_symbol
_atom_type_description
_atom_type_scat_dispersion_real
_atom_type_scat_dispersion_imag
_atom_type_scat_source
C C 0.0181 0.0091 'International Tables Vol C Tables 4.2.6.8 and 6.1.1.4'
H H 0.0000 0.0000 'International Tables Vol C Tables 4.2.6.8 and 6.1.1.4'
N N 0.0311 0.0180 'International Tables Vol C Tables 4.2.6.8 and 6.1.1.4'
O O 0.0492 0.0322 'International Tables Vol C Tables 4.2.6.8 and 6.1.1.4'

loop_
_geom_angle_atom_site_label_1
_geom_angle_atom_site_label_2
_geom_angle_atom_site_label_3
_geom_angle
_geom_angle_site_symmetry_1
_geom_angle_site_symmetry_3
_geom_angle_publ_flag
H1O O1 C5 105.1(16) . . ?
H1N N H2N 110.1(18) . . ?
H1N N H3N 109.3(18) . . ?
H1N N C2 112.4(14) . . ?
H2N N H3N 104.0(19) . . ?
H2N N C2 114.5(13) . . ?
H3N N C2 106.0(13) . . ?
H1A C1 H1B 109.1 . . ?
H1A C1 C2 111.1 . . ?
H1A C1 C8 111.1 . . ?
H1B C1 C2 111.1 . . ?
H1B C1 C8 111.1 . . ?
C2 C1 C8 103.38(13) . . ?
N C2 C1 109.37(14) . . ?
N C2 C3 108.76(12) . . ?
N C2 C10 106.73(12) . . ?
C1 C2 C3 105.40(12) . . ?
C1 C2 C10 115.37(13) . . ?
C3 C2 C10 111.10(14) . . ?
C2 C3 H3A 111.1 . . ?
C2 C3 H3B 111.1 . . ?
C2 C3 C9 103.26(13) . . ?
H3A C3 H3B 109.1 . . ?
H3A C3 C9 111.1 . . ?
H3B C3 C9 111.1 . . ?
H4 C4 C5 120.9 . . ?
H4 C4 C9 120.9 . . ?
C5 C4 C9 118.11(16) . . ?
O1 C5 C4 116.76(15) . . ?
O1 C5 C6 122.26(16) . . ?
C4 C5 C6 120.98(16) . . ?
C5 C6 H6 119.9 . . ?
C5 C6 C7 120.17(16) . . ?
H6 C6 C7 119.9 . . ?
C6 C7 H7 120.4 . . ?
C6 C7 C8 119.18(17) . . ?
H7 C7 C8 120.4 . . ?
C1 C8 C7 129.17(16) . . ?
C1 C8 C9 111.02(14) . . ?
C7 C8 C9 119.74(15) . . ?
C3 C9 C4 127.77(16) . . ?
C3 C9 C8 110.32(14) . . ?
C4 C9 C8 121.79(15) . . ?
O2 C10 O3 126.88(15) . . ?
O2 C10 C2 116.46(14) . . ?
O3 C10 C2 116.64(14) . . ?
H4A O4 H4B 110(2) . . ?

loop_
_geom_bond_atom_site_label_1
_geom_bond_atom_site_label_2
_geom_bond_distance
_geom_bond_site_symmetry_2
_geom_bond_publ_flag
O1 H1O 0.87(2) . ?
O1 C5 1.377(2) . ?
O2 C10 1.242(2) . ?
O3 C10 1.254(2) . ?
N H1N 0.91(2) . ?
N H2N 0.92(2) . ?
N H3N 1.04(3) . ?
N C2 1.501(2) . ?
C1 H1A 0.990 . ?
C1 H1B 0.990 . ?
C1 C2 1.541(2) . ?
C1 C8 1.516(2) . ?
C2 C3 1.550(2) . ?
C2 C10 1.543(2) . ?
C3 H3A 0.990 . ?
C3 H3B 0.990 . ?
C3 C9 1.515(2) . ?
C4 H4 0.950 . ?
C4 C5 1.392(2) . ?
C4 C9 1.388(2) . ?
C5 C6 1.391(3) . ?
C6 H6 0.950 . ?
C6 C7 1.398(2) . ?
C7 H7 0.950 . ?
C7 C8 1.392(2) . ?
C8 C9 1.388(3) . ?
O4 H4A 0.90(3) . ?
O4 H4B 0.88(3) . ?

loop_
_geom_hbond_atom_site_label_D
_geom_hbond_atom_site_label_H
_geom_hbond_atom_site_label_A
_geom_hbond_distance_DH
_geom_hbond_distance_HA
_geom_hbond_distance_DA
_geom_hbond_angle_DHA
_geom_hbond_site_symmetry_A
N H1N O4 0.91(2) 2.03(3) 2.925(2) 165.3(18) .
O1 H1O O4 0.87(2) 1.83(2) 2.6773(17) 165(2) 2_646
N H2N O1 0.92(2) 2.05(2) 2.901(2) 154.5(19) 2_646
N H3N O2 1.04(3) 1.67(3) 2.6803(19) 162(2) 2_747
N H1N O3 0.91(2) 3.324(19) 3.9107(17) 124.1(16) 1_455
O4 H4A O3 0.90(3) 1.76(3) 2.6351(17) 161(2) 1_455
O4 H4B O3 0.88(3) 1.90(3) 2.7763(18) 173(3) 2_757

loop_
_geom_torsion_atom_site_label_1
_geom_torsion_atom_site_label_2
_geom_torsion_atom_site_label_3
_geom_torsion_atom_site_label_4
_geom_torsion
_geom_torsion_site_symmetry_1
_geom_torsion_site_symmetry_2
_geom_torsion_site_symmetry_3
_geom_torsion_site_symmetry_4
_geom_torsion_publ_flag
C8 C1 C2 N 92.94(14) . . . . ?
C8 C1 C2 C3 -23.82(16) . . . . ?
C8 C1 C2 C10 -146.77(14) . . . . ?
N C2 C3 C9 -92.02(14) . . . . ?
C1 C2 C3 C9 25.16(15) . . . . ?
C10 C2 C3 C9 150.80(12) . . . . ?
C9 C4 C5 O1 -179.40(14) . . . . ?
C9 C4 C5 C6 0.2(2) . . . . ?
O1 C5 C6 C7 -179.56(14) . . . . ?
C4 C5 C6 C7 0.8(2) . . . . ?
C5 C6 C7 C8 -0.7(2) . . . . ?
C6 C7 C8 C1 -177.05(15) . . . . ?
C6 C7 C8 C9 -0.4(2) . . . . ?
C2 C1 C8 C7 -169.34(15) . . . . ?
C2 C1 C8 C9 13.77(17) . . . . ?
C5 C4 C9 C3 174.27(14) . . . . ?
C5 C4 C9 C8 -1.4(2) . . . . ?
C1 C8 C9 C3 2.37(17) . . . . ?
C1 C8 C9 C4 178.72(14) . . . . ?
C7 C8 C9 C3 -174.86(14) . . . . ?
C7 C8 C9 C4 1.5(2) . . . . ?
C2 C3 C9 C4 166.55(15) . . . . ?
C2 C3 C9 C8 -17.37(16) . . . . ?
N C2 C10 O2 -27.9(2) . . . . ?
N C2 C10 O3 153.44(15) . . . . ?
C1 C2 C10 O2 -149.61(16) . . . . ?
C1 C2 C10 O3 31.7(2) . . . . ?
C3 C2 C10 O2 90.53(19) . . . . ?
C3 C2 C10 O3 -88.14(18) . . . . ?

loop_
_cod_related_entry_id
_cod_related_entry_database
_cod_related_entry_code
1 ChemSpider 30659145
